data_4110658
loop_
_publ_author_name
'Carsten Strohmann'
'Klaus Lehmen'
'Stefan Dilsky'

_publ_contact_author_address
;
Institut fuer Anorganische Chemie
Universitaet Wuerzburg
Am Hubland
97074 Wuerzburg
Germany
;
_publ_contact_author_email mail@carsten-strohmann.de
_publ_contact_author_fax '0049 931 888 4605'
_publ_contact_author_name 'Carsten Strohmann'
_publ_contact_author_phone '0049 931 888 4613'
_publ_section_title
;
 A Monolithiated and Its Related 1,3-Dilithiated Allylsilane: Syntheses,
 Crystal Structures, and Reactivity
;
_journal_name_full 'Journal of the American Chemical Society'
_journal_page_first 8102
_journal_page_last 8103
_journal_paper_doi 10.1021/ja061286w
_journal_volume 128
_journal_year 2006
_chemical_formula_sum 'C51 H104 Li4 N4 Si4'
_chemical_formula_weight 913.5
_chemical_name_systematic
;
 ?
;
_space_group_IT_number 82
_symmetry_cell_setting tetragonal
_symmetry_space_group_name_Hall 'I -4'
_symmetry_space_group_name_H-M 'I -4'
_atom_sites_solution_hydrogens geom
_atom_sites_solution_primary direct
_atom_sites_solution_secondary difmap
_audit_creation_date 2006-01-31T14:15:16-00:00
_audit_creation_method 'WinGX routine CIF_UPDATE'
_cell_angle_alpha 90
_cell_angle_beta 90
_cell_angle_gamma 90
_cell_formula_units_Z 2
_cell_length_a 15.607(2)
_cell_length_b 15.607(2)
_cell_length_c 12.157(2)
_cell_measurement_temperature 173(2)
_cell_volume 2961.2(7)
_computing_cell_refinement 'Cell in IPDS (Stoe & Cie, 1999)'
_computing_data_collection 'Expose in IPDS (Stoe & Cie, 1999)'
_computing_data_reduction 'Integrate in IPDS (Stoe & Cie, 1999)'
_computing_molecular_graphics 'Schakal99 (Keller, 1999)'
_computing_publication_material 'SHELXL-97 (Sheldrick, 1997)'
_computing_structure_refinement 'SHELXL-97 (Sheldrick, 1997)'
_computing_structure_solution 'SHELXS-97 (Sheldrick, 1997)'
_diffrn_ambient_temperature 173(2)
_diffrn_measured_fraction_theta_full 0.992
_diffrn_measured_fraction_theta_max 0.992
_diffrn_measurement_device_type 'Stoe IPDS'
_diffrn_measurement_method 'phi scans'
_diffrn_radiation_monochromator graphite
_diffrn_radiation_type MoK\a
_diffrn_radiation_wavelength 0.71073
_diffrn_reflns_av_R_equivalents 0.084
_diffrn_reflns_av_unetI/netI 0.0555
_diffrn_reflns_limit_h_max 19
_diffrn_reflns_limit_h_min -19
_diffrn_reflns_limit_k_max 19
_diffrn_reflns_limit_k_min -19
_diffrn_reflns_limit_l_max 14
_diffrn_reflns_limit_l_min -14
_diffrn_reflns_number 11891
_diffrn_reflns_theta_full 26
_diffrn_reflns_theta_max 26
_diffrn_reflns_theta_min 2.61
_diffrn_standards_decay_% none
_diffrn_standards_interval_count 0
_diffrn_standards_interval_time 0
_diffrn_standards_number 0
_exptl_absorpt_coefficient_mu 0.134
_exptl_absorpt_correction_type none
_exptl_crystal_density_diffrn 1.025
_exptl_crystal_F_000 1012
_exptl_crystal_size_max 0.5
_exptl_crystal_size_mid 0.5
_exptl_crystal_size_min 0.3
_refine_diff_density_max 0.144
_refine_diff_density_min -0.236
_refine_diff_density_rms 0.046
_refine_ls_abs_structure_details 'Flack H D (1983), Acta Cryst. A39, 876-881'
_refine_ls_abs_structure_Flack -0.12(17)
_refine_ls_extinction_method none
_refine_ls_goodness_of_fit_ref 1.095
_refine_ls_hydrogen_treatment mixed
_refine_ls_matrix_type full
_refine_ls_number_parameters 159
_refine_ls_number_reflns 2898
_refine_ls_number_restraints 0
_refine_ls_restrained_S_all 1.095
_refine_ls_R_factor_all 0.0605
_refine_ls_R_factor_gt 0.0476
_refine_ls_shift/su_max 0
_refine_ls_shift/su_mean 0
_refine_ls_structure_factor_coef Fsqd
_refine_ls_weighting_details 'calc w=1/[\s^2^(Fo^2^)+(0.0815P)^2^+0.1350P] where P=(Fo^2^+2Fc^2^)/3'
_refine_ls_weighting_scheme calc
_refine_ls_wR_factor_gt 0.1306
_refine_ls_wR_factor_ref 0.1388
_reflns_number_gt 2340
_reflns_number_total 2898
_reflns_threshold_expression >2sigma(I)
_cod_data_source_file ja061286wsi20060222_065002.cif
_cod_data_source_block klaus16c
_cod_database_code 4110658

loop_
_symmetry_equiv_pos_as_xyz
'x, y, z'
'-x, -y, z'
'y, -x, -z'
'-y, x, -z'
'x+1/2, y+1/2, z+1/2'
'-x+1/2, -y+1/2, z+1/2'
'y+1/2, -x+1/2, -z+1/2'
'-y+1/2, x+1/2, -z+1/2'

loop_
_atom_site_label
_atom_site_type_symbol
_atom_site_fract_x
_atom_site_fract_y
_atom_site_fract_z
_atom_site_U_iso_or_equiv
_atom_site_adp_type
_atom_site_occupancy
_atom_site_symmetry_multiplicity
_atom_site_calc_flag
_atom_site_refinement_flags
Si Si 0.24878(4) 0.56535(4) 0.87524(7) 0.0480(2) Uani 1 1 d .
Li Li 0.0844(2) 0.6615(3) 0.8175(4) 0.0449(10) Uani 1 1 d .
N N 0.17350(13) 0.73317(13) 0.90390(17) 0.0413(5) Uani 1 1 d .
C1 C 0.16771(15) 0.54313(14) 0.7716(2) 0.0374(5) Uani 1 1 d .
H1 H 0.1163(18) 0.5161(17) 0.793(2) 0.040(7) Uiso 1 1 d .
C2 C 0.17805(15) 0.55704(15) 0.6566(2) 0.0408(6) Uani 1 1 d .
H2 H 0.2338(18) 0.5866(17) 0.629(2) 0.048(7) Uiso 1 1 d .
C3 C 0.12746(18) 0.53323(18) 0.5716(3) 0.0489(7) Uani 1 1 d .
H3A H 0.069(2) 0.508(2) 0.582(3) 0.056(8) Uiso 1 1 d .
H3B H 0.141(2) 0.549(2) 0.499(3) 0.064(10) Uiso 1 1 d .
C4 C 0.35732(19) 0.5830(2) 0.8121(3) 0.0733(10) Uani 1 1 d .
H4A H 0.3964 0.6062 0.8677 0.11 Uiso 1 1 calc R
H4B H 0.3524 0.6236 0.7509 0.11 Uiso 1 1 calc R
H4C H 0.3798 0.5284 0.7847 0.11 Uiso 1 1 calc R
C5 C 0.2582(3) 0.4789(2) 0.9808(3) 0.0804(11) Uani 1 1 d .
H5A H 0.2949 0.4986 1.0411 0.121 Uiso 1 1 calc R
H5B H 0.2833 0.4277 0.9471 0.121 Uiso 1 1 calc R
H5C H 0.2012 0.4651 1.0096 0.121 Uiso 1 1 calc R
C6 C 0.21721(17) 0.66202(17) 0.9620(2) 0.0472(6) Uani 1 1 d .
H6A H 0.1792 0.6419 1.0218 0.057 Uiso 1 1 calc R
H6B H 0.2697 0.6851 0.9967 0.057 Uiso 1 1 calc R
C7 C 0.13950(18) 0.79454(17) 0.9852(3) 0.0535(7) Uani 1 1 d .
H7A H 0.1874 0.8171 1.0301 0.064 Uiso 1 1 calc R
H7B H 0.0995 0.7643 1.0352 0.064 Uiso 1 1 calc R
C8 C 0.09352(19) 0.8680(2) 0.9317(3) 0.0628(8) Uani 1 1 d .
H8A H 0.0737 0.9085 0.9889 0.075 Uiso 1 1 calc R
H8B H 0.0425 0.8462 0.8922 0.075 Uiso 1 1 calc R
C9 C 0.1515(2) 0.91488(19) 0.8510(3) 0.0697(9) Uani 1 1 d .
H9A H 0.118 0.9584 0.8102 0.084 Uiso 1 1 calc R
H9B H 0.1977 0.9447 0.8917 0.084 Uiso 1 1 calc R
C10 C 0.1903(2) 0.8511(2) 0.7707(3) 0.0641(8) Uani 1 1 d .
H10A H 0.1448 0.8282 0.7223 0.077 Uiso 1 1 calc R
H10B H 0.2329 0.8807 0.7239 0.077 Uiso 1 1 calc R
C11 C 0.23337(18) 0.77778(17) 0.8303(3) 0.0514(7) Uani 1 1 d .
H11A H 0.2563 0.7366 0.7758 0.062 Uiso 1 1 calc R
H11B H 0.2821 0.8001 0.8738 0.062 Uiso 1 1 calc R
C12 C 0 0.5 0.25 0.303(16) Uiso 1 4 d S
H12A H 0.0349 0.5101 0.1832 0.364 Uiso 0.25 1 calc PR
H12B H 0.0363 0.5006 0.3168 0.364 Uiso 0.25 1 calc PR
C13 C 0.1478(12) 0.4555(11) 1.2540(14) 0.158(6) Uiso 0.5 1 d P
H13A H 0.1537 0.518 1.2558 0.237 Uiso 0.5 1 calc PR
H13B H 0.172 0.4333 1.1852 0.237 Uiso 0.5 1 calc PR
H13C H 0.1784 0.4305 1.3166 0.237 Uiso 0.5 1 calc PR
C14 C 0.061(2) 0.582(2) 1.241(3) 0.240(11) Uiso 0.5 1 d P
H14A H 0.11 0.5641 1.2874 0.288 Uiso 0.5 1 calc PR
H14B H 0.062 0.5572 1.1667 0.288 Uiso 0.5 1 calc PR
C15 C 0.4157(15) 0.981(2) 0.706(2) 0.209(9) Uiso 0.5 1 d P
H15A H 0.4305 0.9288 0.7488 0.251 Uiso 0.5 1 calc PR
H15B H 0.4235 0.9779 0.6255 0.251 Uiso 0.5 1 calc PR

loop_
_atom_site_aniso_label
_atom_site_aniso_U_11
_atom_site_aniso_U_22
_atom_site_aniso_U_33
_atom_site_aniso_U_23
_atom_site_aniso_U_13
_atom_site_aniso_U_12
Si 0.0428(4) 0.0451(4) 0.0562(5) -0.0061(3) -0.0110(3) 0.0040(3)
Li 0.033(2) 0.042(2) 0.060(3) -0.0112(19) -0.0052(18) -0.0016(16)
N 0.0384(10) 0.0406(10) 0.0450(14) -0.0080(9) -0.0020(8) -0.0030(8)
C1 0.0352(11) 0.0326(11) 0.0444(15) -0.0034(9) 0.0032(10) -0.0025(9)
C2 0.0389(12) 0.0348(12) 0.0486(16) 0.0026(10) 0.0060(10) 0.0022(10)
C3 0.0507(16) 0.0534(15) 0.0425(18) 0.0023(12) 0.0028(12) 0.0028(12)
C4 0.0404(15) 0.075(2) 0.104(3) -0.037(2) -0.0040(15) 0.0019(13)
C5 0.109(3) 0.063(2) 0.069(3) 0.0051(18) -0.037(2) 0.0203(19)
C6 0.0467(14) 0.0518(14) 0.0432(16) -0.0068(11) -0.0098(11) -0.0031(11)
C7 0.0507(15) 0.0508(15) 0.0588(19) -0.0197(13) 0.0035(13) -0.0062(11)
C8 0.0540(16) 0.0494(16) 0.085(2) -0.0180(15) 0.0017(15) -0.0026(13)
C9 0.076(2) 0.0411(14) 0.092(3) -0.0010(15) 0.0002(18) -0.0028(13)
C10 0.072(2) 0.0517(16) 0.069(2) 0.0018(14) 0.0043(16) -0.0083(14)
C11 0.0479(15) 0.0518(15) 0.0546(17) -0.0091(12) 0.0039(12) -0.0071(11)

loop_
_atom_type_symbol
_atom_type_description
_atom_type_scat_dispersion_real
_atom_type_scat_dispersion_imag
_atom_type_scat_source
C C 0.0033 0.0016 'International Tables Vol C Tables 4.2.6.8 and 6.1.1.4'
H H 0 0 'International Tables Vol C Tables 4.2.6.8 and 6.1.1.4'
Li Li -0.0003 0.0001 'International Tables Vol C Tables 4.2.6.8 and 6.1.1.4'
N N 0.0061 0.0033 'International Tables Vol C Tables 4.2.6.8 and 6.1.1.4'
Si Si 0.0817 0.0704 'International Tables Vol C Tables 4.2.6.8 and 6.1.1.4'

loop_
_geom_angle_atom_site_label_1
_geom_angle_atom_site_label_2
_geom_angle_atom_site_label_3
_geom_angle
_geom_angle_site_symmetry_1
_geom_angle_site_symmetry_3
C1 Si C5 113.12(15) . .
C1 Si C4 111.82(15) . .
C5 Si C4 108.42(19) . .
C1 Si C6 110.75(11) . .
C5 Si C6 102.24(15) . .
C4 Si C6 110.06(13) . .
N Li C2 121.8(2) . 8_556
N Li C1 143.9(2) . 8_556
C2 Li C1 36.80(11) 8_556 8_556
N Li C1 100.08(17) . .
C2 Li C1 132.5(2) 8_556 .
C1 Li C1 114.21(19) 8_556 .
C11 N C7 109.2(2) . .
C11 N C6 110.6(2) . .
C7 N C6 109.4(2) . .
C11 N Li 112.0(2) . .
C7 N Li 116.68(19) . .
C6 N Li 98.38(19) . .
C2 C1 Si 124.90(18) . .
C2 C1 Li 70.70(18) . 7_456
Si C1 Li 121.88(17) . 7_456
C2 C1 Li 100.24(19) . .
Si C1 Li 94.09(14) . .
Li C1 Li 141.9(2) 7_456 .
C3 C2 C1 129.9(2) . .
C3 C2 Li 76.7(2) . 7_456
C1 C2 Li 72.50(18) . 7_456
N C6 Si 116.67(18) . .
N C7 C8 112.2(3) . .
C7 C8 C9 111.2(3) . .
C10 C9 C8 109.6(2) . .
C11 C10 C9 111.4(3) . .
N C11 C10 111.6(2) . .
C14 C12 C14 90.25(18) 2_564 8_556
C13 C14 C15 75(3) 8_557 3_467
C14 C15 C13 42.0(17) 4_667 6_564

loop_
_geom_bond_atom_site_label_1
_geom_bond_atom_site_label_2
_geom_bond_distance
_geom_bond_site_symmetry_2
Si C1 1.819(3) .
Si C5 1.868(3) .
Si C4 1.880(3) .
Si C6 1.905(3) .
Li N 2.071(4) .
Li C2 2.244(4) 8_556
Li C1 2.268(4) 8_556
Li C1 2.327(5) .
N C11 1.469(3) .
N C7 1.475(3) .
N C6 1.482(3) .
C1 C2 1.424(4) .
C1 Li 2.268(4) 7_456
C2 C3 1.352(4) .
C2 Li 2.244(4) 7_456
C7 C8 1.501(5) .
C8 C9 1.522(5) .
C9 C10 1.520(5) .
C10 C11 1.512(4) .
C12 C14 1.60(3) 2_564
C12 C14 1.60(3) 8_556
C13 C14 1.05(3) 7_457
C14 C13 1.05(3) 8_557
C14 C15 1.40(3) 3_467
C15 C14 1.40(3) 4_667
C15 C13 1.52(3) 6_564
